data_7210300
loop_
_publ_author_name
'Tan, Yan-Xi'
'He, Yan-Ping'
'Zhang, Ying'
'Zheng, Yan-Jun'
'Zhang, Jian'

_publ_section_title
;
 Solvent controlled assembly of four Mn(ii)-2,5-thiophenedicarboxylate
 frameworks with rod-packing architectures and magnetic properties
;
_journal_issue 30
_journal_name_full CrystEngComm
_journal_page_first 6009
_journal_paper_doi 10.1039/c3ce40677f
_journal_volume 15
_journal_year 2013
_chemical_formula_sum 'C10 H11 Mn N O5 S'
_chemical_formula_weight 312.21
_chemical_name_systematic
; 
 ? 
;
_space_group_IT_number 15
_symmetry_cell_setting monoclinic
_symmetry_space_group_name_Hall '-C 2yc'
_symmetry_space_group_name_H-M 'C 1 2/c 1'
_atom_sites_solution_hydrogens geom
_atom_sites_solution_primary direct
_atom_sites_solution_secondary difmap
_audit_creation_method SHELXL-97
_cell_angle_alpha 90.00
_cell_angle_beta 99.20(2)
_cell_angle_gamma 90.00
_cell_formula_units_Z 8
_cell_length_a 11.857(9)
_cell_length_b 18.273(13)
_cell_length_c 11.496(11)
_cell_measurement_reflns_used 3585
_cell_measurement_temperature 293(2)
_cell_measurement_theta_max 25.0473
_cell_measurement_theta_min 2.0633
_cell_volume 2459(3)
_computing_cell_refinement 'Bruker XSCANS'
_computing_data_collection 'Bruker XSCANS'
_computing_data_reduction 'Bruker SHELXTL'
_computing_molecular_graphics 'Bruker SHELXTL'
_computing_publication_material 'Bruker SHELXTL'
_computing_structure_refinement 'SHELXL-97 (Sheldrick, 1997)'
_computing_structure_solution 'SHELXS-97 (Sheldrick, 1990)'
_diffrn_ambient_temperature 293(2)
_diffrn_detector_area_resol_mean none
_diffrn_measured_fraction_theta_full 0.990
_diffrn_measured_fraction_theta_max 0.990
_diffrn_measurement_device_type 'Bruker P4'
_diffrn_measurement_method '\w scans'
_diffrn_radiation_monochromator graphite
_diffrn_radiation_source 'fine-focus sealed tube'
_diffrn_radiation_type MoK\a
_diffrn_radiation_wavelength 0.71073
_diffrn_reflns_av_R_equivalents 0.0401
_diffrn_reflns_av_sigmaI/netI 0.0693
_diffrn_reflns_limit_h_max 8
_diffrn_reflns_limit_h_min -14
_diffrn_reflns_limit_k_max 21
_diffrn_reflns_limit_k_min -21
_diffrn_reflns_limit_l_max 13
_diffrn_reflns_limit_l_min -13
_diffrn_reflns_number 5289
_diffrn_reflns_theta_full 25.06
_diffrn_reflns_theta_max 25.06
_diffrn_reflns_theta_min 2.07
_diffrn_standards_decay_% none
_diffrn_standards_interval_count none
_diffrn_standards_interval_time none
_diffrn_standards_number none
_exptl_absorpt_coefficient_mu 1.255
_exptl_absorpt_correction_type none
_exptl_absorpt_process_details none
_exptl_crystal_colour yellow
_exptl_crystal_density_diffrn 1.687
_exptl_crystal_density_method 'not measured'
_exptl_crystal_description block
_exptl_crystal_F_000 1272
_exptl_crystal_size_max 0.22
_exptl_crystal_size_mid 0.20
_exptl_crystal_size_min 0.14
_refine_diff_density_max 1.260
_refine_diff_density_min -1.493
_refine_diff_density_rms 0.389
_refine_ls_extinction_coef 0.016(2)
_refine_ls_extinction_expression Fc^*^=kFc[1+0.001xFc^2^\l^3^/sin(2\q)]^-1/4^
_refine_ls_extinction_method SHELXL
_refine_ls_goodness_of_fit_ref 1.170
_refine_ls_hydrogen_treatment none
_refine_ls_matrix_type full
_refine_ls_number_parameters 164
_refine_ls_number_reflns 2160
_refine_ls_number_restraints 0
_refine_ls_restrained_S_all 1.170
_refine_ls_R_factor_all 0.0884
_refine_ls_R_factor_gt 0.0602
_refine_ls_shift/su_max 0.008
_refine_ls_shift/su_mean 0.000
_refine_ls_structure_factor_coef Fsqd
_refine_ls_weighting_details 'calc w=1/[\s^2^(Fo^2^)+(0.1443P)^2^+0.0000P] where P=(Fo^2^+2Fc^2^)/3'
_refine_ls_weighting_scheme calc
_refine_ls_wR_factor_gt 0.1539
_refine_ls_wR_factor_ref 0.2340
_reflns_number_gt 1733
_reflns_number_total 2160
_reflns_threshold_expression >2sigma(I)
_cod_data_source_file c3ce40677f.txt
_cod_data_source_block 3_CCDC_934689
_cod_original_sg_symbol_H-M C2/c
_cod_database_code 7210300

loop_
_symmetry_equiv_pos_as_xyz
'x, y, z'
'-x, y, -z+1/2'
'x+1/2, y+1/2, z'
'-x+1/2, y+1/2, -z+1/2'
'-x, -y, -z'
'x, -y, z-1/2'
'-x+1/2, -y+1/2, -z'
'x+1/2, -y+1/2, z-1/2'

loop_
_atom_site_label
_atom_site_type_symbol
_atom_site_fract_x
_atom_site_fract_y
_atom_site_fract_z
_atom_site_U_iso_or_equiv
_atom_site_adp_type
_atom_site_occupancy
_atom_site_symmetry_multiplicity
_atom_site_calc_flag
_atom_site_refinement_flags
Mn1 Mn 0.5000 0.23040(7) 0.2500 0.0202(5) Uani 1 2 d S
Mn2 Mn 0.2500 0.2500 0.0000 0.0202(5) Uani 1 2 d S
S1 S 0.26796(14) 0.00343(9) 0.31886(14) 0.0347(6) Uani 1 1 d .
O5 O 0.2192(3) 0.1872(2) 0.1473(3) 0.0276(10) Uani 1 1 d .
O4 O 0.2262(4) -0.1497(2) 0.3988(4) 0.0340(11) Uani 1 1 d .
O3 O 0.3725(3) 0.1495(2) 0.2718(4) 0.0343(11) Uani 1 1 d .
O2 O 0.1137(3) -0.1817(2) 0.2328(4) 0.0330(11) Uani 1 1 d .
O1 O 0.5600(3) 0.2237(2) 0.4479(3) 0.0271(10) Uani 1 1 d .
C10 C 0.2755(5) 0.1406(3) 0.2099(5) 0.0245(13) Uani 1 1 d .
C9 C 0.1715(4) -0.1376(3) 0.2989(5) 0.0231(13) Uani 1 1 d .
C8 C 0.1406(6) 0.0388(4) 0.1297(7) 0.0460(18) Uani 1 1 d .
H8A H 0.1049 0.0650 0.0647 0.055 Uiso 1 1 calc R
C7 C 0.2232(5) 0.0668(3) 0.2113(5) 0.0268(13) Uani 1 1 d .
C6 C 0.1753(4) -0.0616(3) 0.2513(5) 0.0247(13) Uani 1 1 d .
C5 C 0.1140(6) -0.0343(4) 0.1527(6) 0.0424(17) Uani 1 1 d .
H5A H 0.0590 -0.0613 0.1039 0.051 Uiso 1 1 calc R
C4 C 0.5002(6) 0.1890(5) 0.5119(6) 0.053(2) Uani 1 1 d .
C3 C 0.5070(7) 0.1053(5) 0.5139(7) 0.065(3) Uani 1 1 d .
H3A H 0.4323 0.0853 0.5150 0.097 Uiso 1 1 calc R
H3B H 0.5577 0.0897 0.5831 0.097 Uiso 1 1 calc R
H3C H 0.5353 0.0884 0.4450 0.097 Uiso 1 1 calc R
C2 C 0.4311(7) 0.3009(6) 0.5701(8) 0.065(2) Uani 1 1 d .
H2A H 0.4594 0.3181 0.5013 0.098 Uiso 1 1 calc R
H2B H 0.4776 0.3202 0.6393 0.098 Uiso 1 1 calc R
H2C H 0.3536 0.3170 0.5676 0.098 Uiso 1 1 calc R
N1 N 0.4351(5) 0.2207(6) 0.5734(6) 0.071(3) Uani 1 1 d .
C1 C 0.3626(9) 0.1826(7) 0.6457(9) 0.085(3) Uiso 1 1 d .
H1A H 0.4087 0.1505 0.6997 0.127 Uiso 1 1 calc R
H1B H 0.3058 0.1546 0.5957 0.127 Uiso 1 1 calc R
H1C H 0.3257 0.2178 0.6890 0.127 Uiso 1 1 calc R

loop_
_atom_site_aniso_label
_atom_site_aniso_U_11
_atom_site_aniso_U_22
_atom_site_aniso_U_33
_atom_site_aniso_U_23
_atom_site_aniso_U_13
_atom_site_aniso_U_12
Mn1 0.0186(7) 0.0143(8) 0.0270(8) 0.000 0.0015(5) 0.000
Mn2 0.0220(7) 0.0142(8) 0.0239(8) 0.0012(5) 0.0018(5) 0.0012(4)
S1 0.0404(10) 0.0189(10) 0.0384(10) 0.0091(7) -0.0130(7) -0.0099(6)
O5 0.031(2) 0.020(2) 0.032(2) 0.0097(18) 0.0034(17) 0.0004(17)
O4 0.046(3) 0.018(2) 0.035(2) 0.0035(19) -0.002(2) -0.0057(18)
O3 0.030(2) 0.024(3) 0.044(3) 0.0095(19) -0.0071(19) -0.0098(18)
O2 0.036(2) 0.020(2) 0.042(2) 0.0017(19) 0.0050(19) -0.0106(18)
O1 0.024(2) 0.034(3) 0.025(2) 0.0015(18) 0.0049(16) -0.0084(17)
C10 0.027(3) 0.022(3) 0.024(3) 0.004(2) 0.006(2) -0.002(2)
C9 0.024(3) 0.014(3) 0.032(3) -0.001(2) 0.007(2) -0.001(2)
C8 0.045(4) 0.026(4) 0.059(4) 0.012(3) -0.016(3) -0.006(3)
C7 0.026(3) 0.020(3) 0.033(3) 0.005(3) -0.001(2) -0.002(2)
C6 0.023(3) 0.016(3) 0.033(3) 0.002(2) -0.002(2) -0.006(2)
C5 0.049(4) 0.030(4) 0.041(4) 0.003(3) -0.014(3) -0.017(3)
C4 0.034(4) 0.088(7) 0.032(4) 0.018(4) -0.009(3) -0.021(4)
C3 0.062(5) 0.051(5) 0.069(5) 0.028(4) -0.029(4) -0.026(4)
C2 0.055(5) 0.071(7) 0.073(6) -0.006(5) 0.023(4) 0.007(4)
N1 0.030(3) 0.136(9) 0.049(4) 0.012(4) 0.017(3) -0.007(4)

loop_
_atom_type_symbol
_atom_type_description
_atom_type_scat_dispersion_real
_atom_type_scat_dispersion_imag
_atom_type_scat_source
C C 0.0033 0.0016 'International Tables Vol C Tables 4.2.6.8 and 6.1.1.4'
H H 0.0000 0.0000 'International Tables Vol C Tables 4.2.6.8 and 6.1.1.4'
Mn Mn 0.3368 0.7283 'International Tables Vol C Tables 4.2.6.8 and 6.1.1.4'
N N 0.0061 0.0033 'International Tables Vol C Tables 4.2.6.8 and 6.1.1.4'
O O 0.0106 0.0060 'International Tables Vol C Tables 4.2.6.8 and 6.1.1.4'
S S 0.1246 0.1234 'International Tables Vol C Tables 4.2.6.8 and 6.1.1.4'

loop_
_geom_angle_atom_site_label_1
_geom_angle_atom_site_label_2
_geom_angle_atom_site_label_3
_geom_angle
_geom_angle_site_symmetry_1
_geom_angle_site_symmetry_3
O2 Mn1 O2 81.9(2) 4 3
O2 Mn1 O3 92.31(18) 4 .
O2 Mn1 O3 174.17(17) 3 .
O2 Mn1 O3 174.17(17) 4 2_655
O2 Mn1 O3 92.31(18) 3 2_655
O3 Mn1 O3 93.5(2) . 2_655
O2 Mn1 O1 91.84(15) 4 2_655
O2 Mn1 O1 92.81(16) 3 2_655
O3 Mn1 O1 88.10(16) . 2_655
O3 Mn1 O1 87.68(15) 2_655 2_655
O2 Mn1 O1 92.81(16) 4 .
O2 Mn1 O1 91.84(15) 3 .
O3 Mn1 O1 87.68(15) . .
O3 Mn1 O1 88.10(16) 2_655 .
O1 Mn1 O1 173.8(2) 2_655 .
O5 Mn2 O5 180.00(18) . 7
O5 Mn2 O4 86.96(17) . 6
O5 Mn2 O4 93.04(17) 7 6
O5 Mn2 O4 93.04(17) . 4
O5 Mn2 O4 86.96(17) 7 4
O4 Mn2 O4 180.00(12) 6 4
O5 Mn2 O1 91.97(14) . 8_455
O5 Mn2 O1 88.03(14) 7 8_455
O4 Mn2 O1 89.95(15) 6 8_455
O4 Mn2 O1 90.05(15) 4 8_455
O5 Mn2 O1 88.03(14) . 2_655
O5 Mn2 O1 91.97(14) 7 2_655
O4 Mn2 O1 90.05(15) 6 2_655
O4 Mn2 O1 89.95(15) 4 2_655
O1 Mn2 O1 180.0 8_455 2_655
C7 S1 C6 92.2(3) . .
C10 O5 Mn2 133.5(4) . .
C9 O4 Mn2 130.5(4) . 4_545
C10 O3 Mn1 127.9(4) . .
C9 O2 Mn1 137.1(4) . 3_445
C4 O1 Mn1 119.5(4) . .
C4 O1 Mn2 124.8(4) . 2_655
Mn1 O1 Mn2 112.81(15) . 2_655
O5 C10 O3 126.6(6) . .
O5 C10 C7 116.3(5) . .
O3 C10 C7 117.0(5) . .
O2 C9 O4 127.3(5) . .
O2 C9 C6 115.2(5) . .
O4 C9 C6 117.5(5) . .
C7 C8 C5 113.0(6) . .
C7 C8 H8A 123.5 . .
C5 C8 H8A 123.5 . .
C8 C7 C10 126.6(5) . .
C8 C7 S1 110.6(5) . .
C10 C7 S1 122.7(4) . .
C5 C6 C9 127.6(5) . .
C5 C6 S1 110.3(5) . .
C9 C6 S1 122.0(4) . .
C6 C5 C8 113.8(6) . .
C6 C5 H5A 123.1 . .
C8 C5 H5A 123.1 . .
N1 C4 O1 122.7(9) . .
N1 C4 C3 118.9(8) . .
O1 C4 C3 118.4(8) . .
C4 C3 H3A 109.5 . .
C4 C3 H3B 109.5 . .
H3A C3 H3B 109.5 . .
C4 C3 H3C 109.5 . .
H3A C3 H3C 109.5 . .
H3B C3 H3C 109.5 . .
N1 C2 H2A 109.4 . .
N1 C2 H2B 109.5 . .
H2A C2 H2B 109.5 . .
N1 C2 H2C 109.5 . .
H2A C2 H2C 109.5 . .
H2B C2 H2C 109.5 . .
C4 N1 C1 124.4(10) . .
C4 N1 C2 117.6(7) . .
C1 N1 C2 118.1(8) . .
N1 C1 H1A 109.5 . .
N1 C1 H1B 109.5 . .
H1A C1 H1B 109.4 . .
N1 C1 H1C 109.4 . .
H1A C1 H1C 109.4 . .
H1B C1 H1C 109.4 . .

loop_
_geom_bond_atom_site_label_1
_geom_bond_atom_site_label_2
_geom_bond_distance
_geom_bond_site_symmetry_2
Mn1 O2 2.126(4) 4
Mn1 O2 2.126(4) 3
Mn1 O3 2.158(4) .
Mn1 O3 2.158(4) 2_655
Mn1 O1 2.276(4) 2_655
Mn1 O1 2.276(4) .
Mn2 O5 2.125(4) .
Mn2 O5 2.125(4) 7
Mn2 O4 2.165(4) 6
Mn2 O4 2.165(4) 4
Mn2 O1 2.288(4) 8_455
Mn2 O1 2.288(4) 2_655
S1 C7 1.715(6) .
S1 C6 1.717(6) .
O5 C10 1.239(7) .
O4 C9 1.245(7) .
O4 Mn2 2.165(4) 4_545
O3 C10 1.263(7) .
O2 C9 1.238(7) .
O2 Mn1 2.126(4) 3_445
O1 C4 1.270(8) .
O1 Mn2 2.288(4) 2_655
C10 C7 1.485(8) .
C9 C6 1.496(8) .
C8 C7 1.345(9) .
C8 C5 1.408(10) .
C8 H8A 0.9300 .
C6 C5 1.341(9) .
C5 H5A 0.9300 .
C4 N1 1.268(11) .
C4 C3 1.531(14) .
C3 H3A 0.9600 .
C3 H3B 0.9600 .
C3 H3C 0.9600 .
C2 N1 1.467(14) .
C2 H2A 0.9600 .
C2 H2B 0.9600 .
C2 H2C 0.9600 .
N1 C1 1.464(13) .
C1 H1A 0.9603 .
C1 H1B 0.9603 .
C1 H1C 0.9603 .
